data_7056480
loop_
_publ_author_name
'Khatua, Suman'
'Naskar, Tilak'
'Nandi, Chandan'
'Majumdar, Amit'

_publ_section_title
;
 Mononuclear Bis(dithiolene) Mo(IV) and W(IV) Complexes with P, P; S, S;
 O, S and O, O Donor Ligands: A Comparative Reactivity Study
;
_journal_name_full 'New J. Chem.'
_journal_paper_doi 10.1039/C7NJ01797A
_journal_year 2017
_chemical_formula_moiety '2(C24 H20 P), C14 H4 Mo N4 O2 S4'
_chemical_formula_sum 'C62 H44 Mo N4 O2 P2 S4'
_chemical_formula_weight 1163.13
_chemical_name_systematic
;
 ?
;
_space_group_crystal_system monoclinic
_space_group_IT_number 15
_space_group_name_Hall '-C 2yc'
_space_group_name_H-M_alt 'C 1 2/c 1'
_symmetry_space_group_name_Hall '-C 2yc'
_symmetry_space_group_name_H-M 'C 1 2/c 1'
_atom_sites_solution_hydrogens geom
_atom_sites_solution_primary direct
_audit_creation_date 2016-12-19
_audit_creation_method
;
Olex2 1.2
(compiled 2014.12.26 svn.r3119 for OlexSys, GUI svn.r4975)
;
_audit_update_record
;
2017-03-16 deposited with the CCDC.
2017-07-31 downloaded from the CCDC.
;
_cell_angle_alpha 90
_cell_angle_beta 103.561(7)
_cell_angle_gamma 90
_cell_formula_units_Z 4
_cell_length_a 30.763(6)
_cell_length_b 12.851(2)
_cell_length_c 14.243(2)
_cell_measurement_reflns_used 4494
_cell_measurement_temperature 293(2)
_cell_measurement_theta_max 22.34
_cell_measurement_theta_min 2.59
_cell_volume 5473.8(16)
_computing_cell_refinement 'SAINT v8.34A (Bruker, 2013)'
_computing_data_collection 'APEX2 v2014.7-1 (Bruker-Axs,2014)'
_computing_data_reduction 'SAINT v8.34A (Bruker, 2013)'
_computing_molecular_graphics 'Olex2 (Dolomanov et al., 2009)'
_computing_publication_material 'Olex2 (Dolomanov et al., 2009)'
_computing_structure_refinement 'SHELXL-97 (Sheldrick, 2008)'
_computing_structure_solution 'SHELXS-97 (Sheldrick, 2008)'
_diffrn_ambient_temperature 293(2)
_diffrn_measured_fraction_theta_full 1.000
_diffrn_measured_fraction_theta_max 0.996
_diffrn_measurement_device_type 'Bruker APEX-II CCD'
_diffrn_measurement_method 'phi and omega scan'
_diffrn_radiation_monochromator graphite
_diffrn_radiation_probe x-ray
_diffrn_radiation_type MoK\a
_diffrn_radiation_wavelength 0.71073
_diffrn_reflns_av_R_equivalents 0.0636
_diffrn_reflns_av_unetI/netI 0.0488
_diffrn_reflns_Laue_measured_fraction_full 1.000
_diffrn_reflns_Laue_measured_fraction_max 0.996
_diffrn_reflns_limit_h_max 37
_diffrn_reflns_limit_h_min -37
_diffrn_reflns_limit_k_max 15
_diffrn_reflns_limit_k_min -15
_diffrn_reflns_limit_l_max 17
_diffrn_reflns_limit_l_min -17
_diffrn_reflns_number 27339
_diffrn_reflns_point_group_measured_fraction_full 1.000
_diffrn_reflns_point_group_measured_fraction_max 0.996
_diffrn_reflns_theta_full 25.242
_diffrn_reflns_theta_max 25.864
_diffrn_reflns_theta_min 1.362
_diffrn_source_type 'fine-focus sealed tube'
_diffrn_standards_number 0
_exptl_absorpt_coefficient_mu 0.499
_exptl_absorpt_correction_T_max 0.7453
_exptl_absorpt_correction_T_min 0.6355
_exptl_absorpt_correction_type multi-scan
_exptl_absorpt_process_details
;
SADABS-2012/1 (Bruker,2012) was used for absorption correction.
wR2(int) was 0.1099 before and 0.0512 after correction.
The Ratio of minimum to maximum transmission is 0.8527.
The \l/2 correction factor is 0.0015.
;
_exptl_crystal_colour purple
_exptl_crystal_density_diffrn 1.411
_exptl_crystal_density_method 'not measured'
_exptl_crystal_description needle
_exptl_crystal_F_000 2384
_exptl_crystal_size_max 0.28
_exptl_crystal_size_mid 0.2
_exptl_crystal_size_min 0.12
_refine_diff_density_max 0.596
_refine_diff_density_min -0.372
_refine_diff_density_rms 0.087
_refine_ls_extinction_method none
_refine_ls_goodness_of_fit_ref 1.062
_refine_ls_hydrogen_treatment constr
_refine_ls_matrix_type full
_refine_ls_number_parameters 339
_refine_ls_number_reflns 5288
_refine_ls_number_restraints 0
_refine_ls_restrained_S_all 1.062
_refine_ls_R_factor_all 0.0714
_refine_ls_R_factor_gt 0.0438
_refine_ls_shift/su_max 0.001
_refine_ls_shift/su_mean 0.000
_refine_ls_structure_factor_coef Fsqd
_refine_ls_weighting_details 'w=1/[\s^2^(Fo^2^)+(0.0600P)^2^+2.9420P] where P=(Fo^2^+2Fc^2^)/3'
_refine_ls_weighting_scheme calc
_refine_ls_wR_factor_gt 0.1068
_refine_ls_wR_factor_ref 0.1218
_reflns_Friedel_coverage 0.000
_reflns_number_gt 3842
_reflns_number_total 5288
_reflns_threshold_expression 'I > 2\s(I)'
_cod_data_source_file c7nj01797a2.cif
_cod_data_source_block MoCatecholate
_cod_original_cell_volume 5473.7(16)
_cod_database_code 7056480
_shelxl_version_number 2014-3
_shelx_space_group_comment
;
The symmetry employed for this shelxl refinement is uniquely defined
by the following loop, which should always be used as a source of
symmetry information in preference to the above space-group names.
They are only intended as comments.
;
_shelx_estimated_absorpt_t_max 0.943
_shelx_estimated_absorpt_t_min 0.873
_olex2_refinement_description
;
1. Fixed Uiso
 At 1.2 times of:
  All C(H) groups
2.a Aromatic/amide H refined with riding coordinates:
 C9(H9), C10(H10), C11(H11), C12(H12), C13(H13), C15(H15), C16(H16), C17(H17),
 C18(H18), C19(H19), C21(H21), C22(H22), C23(H23), C24(H24), C25(H25), C27(H27),
  C28(H28), C29(H29), C30(H30), C31(H31), C6(H6), C7(H7)
;
_olex2_submission_special_instructions 'No special instructions were received'

loop_
_space_group_symop_operation_xyz
'x, y, z'
'-x, y, -z+1/2'
'x+1/2, y+1/2, z'
'-x+1/2, y+1/2, -z+1/2'
'-x, -y, -z'
'x, -y, z-1/2'
'-x+1/2, -y+1/2, -z'
'x+1/2, -y+1/2, z-1/2'

loop_
_atom_site_label
_atom_site_type_symbol
_atom_site_fract_x
_atom_site_fract_y
_atom_site_fract_z
_atom_site_U_iso_or_equiv
_atom_site_adp_type
_atom_site_occupancy
_atom_site_site_symmetry_order
_atom_site_calc_flag
_atom_site_refinement_flags_posn
_atom_site_refinement_flags_adp
_atom_site_refinement_flags_occupancy
C8 C 0.62893(13) -0.0133(3) 0.5561(3) 0.0478(9) Uani 1 1 d . . .
C9 C 0.59108(13) -0.0543(3) 0.5782(3) 0.0507(9) Uani 1 1 d . . .
H9 H 0.5733 -0.0132 0.6079 0.061 Uiso 1 1 calc R . .
C10 C 0.57969(16) -0.1572(3) 0.5559(3) 0.0649(12) Uani 1 1 d . . .
H10 H 0.5539 -0.1847 0.5694 0.078 Uiso 1 1 calc R . .
C11 C 0.60627(18) -0.2183(4) 0.5140(3) 0.0713(13) Uani 1 1 d . . .
H11 H 0.5989 -0.2878 0.5007 0.086 Uiso 1 1 calc R . .
C12 C 0.64355(18) -0.1779(4) 0.4915(3) 0.0718(13) Uani 1 1 d . . .
H12 H 0.6613 -0.2197 0.4625 0.086 Uiso 1 1 calc R . .
C13 C 0.65498(15) -0.0747(3) 0.5119(3) 0.0640(11) Uani 1 1 d . . .
H13 H 0.6802 -0.0470 0.4958 0.077 Uiso 1 1 calc R . .
C14 C 0.69094(12) 0.1195(3) 0.6928(3) 0.0492(9) Uani 1 1 d . . .
C15 C 0.71237(15) 0.0290(4) 0.7279(3) 0.0711(13) Uani 1 1 d . . .
H15 H 0.7045 -0.0336 0.6957 0.085 Uiso 1 1 calc R . .
C16 C 0.74602(17) 0.0321(5) 0.8121(4) 0.0962(18) Uani 1 1 d . . .
H16 H 0.7609 -0.0289 0.8358 0.115 Uiso 1 1 calc R . .
C17 C 0.75747(16) 0.1223(5) 0.8599(4) 0.0869(16) Uani 1 1 d . . .
H17 H 0.7802 0.1228 0.9161 0.104 Uiso 1 1 calc R . .
C18 C 0.73623(15) 0.2121(4) 0.8270(3) 0.0771(14) Uani 1 1 d . . .
H18 H 0.7441 0.2738 0.8608 0.093 Uiso 1 1 calc R . .
C19 C 0.70263(13) 0.2118(4) 0.7426(3) 0.0624(11) Uani 1 1 d . . .
H19 H 0.6880 0.2734 0.7197 0.075 Uiso 1 1 calc R . .
C20 C 0.65898(12) 0.1789(3) 0.4838(3) 0.0497(9) Uani 1 1 d . . .
C21 C 0.68937(16) 0.2586(4) 0.4945(4) 0.0710(12) Uani 1 1 d . . .
H21 H 0.7054 0.2778 0.5559 0.085 Uiso 1 1 calc R . .
C22 C 0.69619(19) 0.3104(4) 0.4140(5) 0.0903(17) Uani 1 1 d . . .
H22 H 0.7168 0.3645 0.4216 0.108 Uiso 1 1 calc R . .
C23 C 0.6732(2) 0.2831(5) 0.3244(5) 0.095(2) Uani 1 1 d . . .
H23 H 0.6786 0.3169 0.2705 0.114 Uiso 1 1 calc R . .
C24 C 0.6423(2) 0.2064(5) 0.3137(4) 0.0996(19) Uani 1 1 d . . .
H24 H 0.6257 0.1898 0.2522 0.119 Uiso 1 1 calc R . .
C25 C 0.63498(17) 0.1523(4) 0.3923(3) 0.0751(13) Uani 1 1 d . . .
H25 H 0.6142 0.0986 0.3837 0.090 Uiso 1 1 calc R . .
C26 C 0.60061(11) 0.1902(3) 0.6177(2) 0.0381(8) Uani 1 1 d . . .
C27 C 0.59560(12) 0.1921(3) 0.7123(3) 0.0472(9) Uani 1 1 d . . .
H27 H 0.6147 0.1535 0.7600 0.057 Uiso 1 1 calc R . .
C28 C 0.56219(13) 0.2514(3) 0.7348(3) 0.0486(9) Uani 1 1 d . . .
H28 H 0.5590 0.2539 0.7981 0.058 Uiso 1 1 calc R . .
C29 C 0.53364(12) 0.3068(3) 0.6643(3) 0.0462(9) Uani 1 1 d . . .
H29 H 0.5113 0.3470 0.6802 0.055 Uiso 1 1 calc R . .
C30 C 0.53763(12) 0.3037(3) 0.5709(3) 0.0504(9) Uani 1 1 d . . .
H30 H 0.5176 0.3402 0.5232 0.060 Uiso 1 1 calc R . .
C31 C 0.57132(12) 0.2465(3) 0.5473(3) 0.0455(9) Uani 1 1 d . . .
H31 H 0.5745 0.2456 0.4839 0.055 Uiso 1 1 calc R . .
P1 P 0.64507(3) 0.11884(7) 0.58755(7) 0.0425(2) Uani 1 1 d . . .
C1 C 0.59752(11) 0.4970(3) 0.3038(3) 0.0413(8) Uani 1 1 d . . .
C2 C 0.63698(13) 0.5483(3) 0.3584(3) 0.0487(9) Uani 1 1 d . . .
C3 C 0.40772(11) 0.4787(3) 0.2918(3) 0.0417(8) Uani 1 1 d . . .
C4 C 0.37516(13) 0.5136(3) 0.3419(3) 0.0512(9) Uani 1 1 d . . .
C5 C 0.49222(11) 0.1520(2) 0.2001(3) 0.0405(8) Uani 1 1 d . . .
C6 C 0.48473(13) 0.0591(3) 0.1501(3) 0.0536(10) Uani 1 1 d . . .
H6 H 0.4745 0.0589 0.0832 0.064 Uiso 1 1 calc R . .
C7 C 0.49252(16) -0.0331(3) 0.2003(3) 0.0676(12) Uani 1 1 d . . .
H7 H 0.4877 -0.0959 0.1671 0.081 Uiso 1 1 calc R . .
N1 N 0.66815(12) 0.5895(3) 0.3993(3) 0.0710(10) Uani 1 1 d . . .
N2 N 0.34909(13) 0.5423(3) 0.3809(3) 0.0758(11) Uani 1 1 d . . .
O1 O 0.48609(8) 0.24697(17) 0.16083(16) 0.0452(6) Uani 1 1 d . . .
S1 S 0.55628(3) 0.46187(7) 0.36338(6) 0.0452(2) Uani 1 1 d . . .
S2 S 0.45550(3) 0.41978(7) 0.35850(6) 0.0439(2) Uani 1 1 d . . .
Mo1 Mo 0.5000 0.37133(3) 0.2500 0.03559(14) Uani 1 2 d S T P

loop_
_atom_site_aniso_label
_atom_site_aniso_U_11
_atom_site_aniso_U_22
_atom_site_aniso_U_33
_atom_site_aniso_U_23
_atom_site_aniso_U_13
_atom_site_aniso_U_12
C8 0.053(2) 0.047(2) 0.042(2) -0.0021(17) 0.0068(17) 0.0073(18)
C9 0.059(2) 0.046(2) 0.047(2) 0.0025(17) 0.0128(19) 0.0044(18)
C10 0.081(3) 0.051(3) 0.063(3) -0.001(2) 0.019(2) -0.011(2)
C11 0.104(4) 0.046(3) 0.062(3) -0.002(2) 0.015(3) -0.003(3)
C12 0.093(4) 0.058(3) 0.066(3) -0.015(2) 0.023(3) 0.016(3)
C13 0.065(3) 0.061(3) 0.071(3) -0.009(2) 0.026(2) 0.005(2)
C14 0.0377(19) 0.059(2) 0.049(2) 0.0017(19) 0.0051(17) 0.0062(17)
C15 0.062(3) 0.066(3) 0.074(3) 0.006(2) -0.006(2) 0.017(2)
C16 0.070(3) 0.102(4) 0.099(4) 0.016(4) -0.017(3) 0.032(3)
C17 0.054(3) 0.129(5) 0.064(3) 0.005(3) -0.013(2) 0.008(3)
C18 0.056(3) 0.100(4) 0.066(3) -0.012(3) -0.005(2) -0.001(3)
C19 0.048(2) 0.072(3) 0.059(3) -0.002(2) -0.003(2) 0.004(2)
C20 0.048(2) 0.055(2) 0.049(2) 0.0046(19) 0.0169(18) 0.0078(18)
C21 0.064(3) 0.070(3) 0.078(3) 0.013(3) 0.016(2) -0.001(2)
C22 0.078(4) 0.087(4) 0.115(5) 0.040(4) 0.042(4) 0.005(3)
C23 0.108(5) 0.105(5) 0.092(4) 0.048(4) 0.061(4) 0.041(4)
C24 0.129(5) 0.125(5) 0.050(3) 0.010(3) 0.032(3) 0.016(4)
C25 0.088(3) 0.086(4) 0.051(3) 0.002(2) 0.016(2) -0.007(3)
C26 0.0372(18) 0.0383(19) 0.0366(18) -0.0010(15) 0.0044(15) 0.0007(15)
C27 0.048(2) 0.052(2) 0.041(2) 0.0097(17) 0.0074(17) 0.0050(17)
C28 0.055(2) 0.052(2) 0.041(2) 0.0003(18) 0.0174(18) 0.0007(18)
C29 0.046(2) 0.036(2) 0.060(2) -0.0029(17) 0.0179(19) -0.0004(16)
C30 0.046(2) 0.051(2) 0.049(2) 0.0086(18) 0.0005(18) 0.0094(17)
C31 0.047(2) 0.052(2) 0.0348(19) 0.0009(16) 0.0030(16) 0.0035(17)
P1 0.0396(5) 0.0463(5) 0.0401(5) 0.0015(4) 0.0066(4) 0.0048(4)
C1 0.0410(19) 0.0299(18) 0.048(2) -0.0023(15) 0.0004(16) 0.0021(14)
C2 0.050(2) 0.039(2) 0.052(2) -0.0039(17) 0.0027(19) -0.0041(17)
C3 0.0396(19) 0.0343(18) 0.049(2) 0.0015(16) 0.0053(16) -0.0043(14)
C4 0.040(2) 0.058(2) 0.055(2) 0.0010(19) 0.0088(19) -0.0045(18)
C5 0.0371(18) 0.0321(19) 0.050(2) -0.0028(15) 0.0048(16) -0.0028(14)
C6 0.059(2) 0.037(2) 0.060(2) -0.0107(18) 0.004(2) -0.0040(17)
C7 0.084(3) 0.031(2) 0.085(3) -0.0083(19) 0.014(3) -0.003(2)
N1 0.059(2) 0.069(2) 0.075(3) -0.010(2) -0.004(2) -0.0165(19)
N2 0.056(2) 0.097(3) 0.078(3) -0.006(2) 0.023(2) -0.001(2)
O1 0.0595(15) 0.0314(13) 0.0372(13) -0.0006(10) -0.0039(11) -0.0018(11)
S1 0.0504(5) 0.0451(5) 0.0362(5) -0.0051(4) 0.0023(4) -0.0080(4)
S2 0.0455(5) 0.0460(5) 0.0378(5) 0.0060(4) 0.0047(4) 0.0050(4)
Mo1 0.0418(2) 0.0273(2) 0.0332(2) 0.000 -0.00006(17) 0.000

loop_
_atom_type_symbol
_atom_type_description
_atom_type_scat_dispersion_real
_atom_type_scat_dispersion_imag
_atom_type_scat_source
C C 0.0033 0.0016 'International Tables Vol C Tables 4.2.6.8 and 6.1.1.4'
H H 0.0000 0.0000 'International Tables Vol C Tables 4.2.6.8 and 6.1.1.4'
Mo Mo -1.6832 0.6857 'International Tables Vol C Tables 4.2.6.8 and 6.1.1.4'
N N 0.0061 0.0033 'International Tables Vol C Tables 4.2.6.8 and 6.1.1.4'
O O 0.0106 0.0060 'International Tables Vol C Tables 4.2.6.8 and 6.1.1.4'
P P 0.1023 0.0942 'International Tables Vol C Tables 4.2.6.8 and 6.1.1.4'
S S 0.1246 0.1234 'International Tables Vol C Tables 4.2.6.8 and 6.1.1.4'

loop_
_geom_angle_atom_site_label_1
_geom_angle_atom_site_label_2
_geom_angle_atom_site_label_3
_geom_angle
_geom_angle_site_symmetry_1
_geom_angle_site_symmetry_3
C9 C8 P1 120.2(3) . .
C13 C8 C9 119.8(4) . .
C13 C8 P1 120.0(3) . .
C8 C9 H9 120.2 . .
C8 C9 C10 119.6(4) . .
C10 C9 H9 120.2 . .
C9 C10 H10 119.9 . .
C11 C10 C9 120.2(4) . .
C11 C10 H10 119.9 . .
C10 C11 H11 119.8 . .
C12 C11 C10 120.3(4) . .
C12 C11 H11 119.8 . .
C11 C12 H12 119.9 . .
C11 C12 C13 120.1(4) . .
C13 C12 H12 119.9 . .
C8 C13 C12 119.9(4) . .
C8 C13 H13 120.1 . .
C12 C13 H13 120.1 . .
C15 C14 C19 119.6(4) . .
C15 C14 P1 121.0(3) . .
C19 C14 P1 119.2(3) . .
C14 C15 H15 120.4 . .
C14 C15 C16 119.2(5) . .
C16 C15 H15 120.4 . .
C15 C16 H16 119.5 . .
C17 C16 C15 120.9(5) . .
C17 C16 H16 119.5 . .
C16 C17 H17 119.7 . .
C16 C17 C18 120.6(4) . .
C18 C17 H17 119.7 . .
C17 C18 H18 120.1 . .
C17 C18 C19 119.9(5) . .
C19 C18 H18 120.1 . .
C14 C19 C18 119.7(4) . .
C14 C19 H19 120.1 . .
C18 C19 H19 120.1 . .
C21 C20 C25 119.3(4) . .
C21 C20 P1 121.0(3) . .
C25 C20 P1 119.3(3) . .
C20 C21 H21 120.0 . .
C20 C21 C22 119.9(5) . .
C22 C21 H21 120.0 . .
C21 C22 H22 119.7 . .
C23 C22 C21 120.7(6) . .
C23 C22 H22 119.7 . .
C22 C23 H23 120.2 . .
C22 C23 C24 119.5(5) . .
C24 C23 H23 120.2 . .
C23 C24 H24 119.4 . .
C23 C24 C25 121.3(6) . .
C25 C24 H24 119.4 . .
C20 C25 H25 120.4 . .
C24 C25 C20 119.2(5) . .
C24 C25 H25 120.4 . .
C27 C26 P1 120.5(3) . .
C31 C26 C27 119.4(3) . .
C31 C26 P1 120.0(3) . .
C26 C27 H27 120.2 . .
C28 C27 C26 119.5(3) . .
C28 C27 H27 120.2 . .
C27 C28 H28 119.9 . .
C29 C28 C27 120.2(3) . .
C29 C28 H28 119.9 . .
C28 C29 H29 119.6 . .
C30 C29 C28 120.7(3) . .
C30 C29 H29 119.6 . .
C29 C30 H30 120.0 . .
C29 C30 C31 119.9(3) . .
C31 C30 H30 120.0 . .
C26 C31 H31 119.9 . .
C30 C31 C26 120.1(3) . .
C30 C31 H31 119.9 . .
C8 P1 C14 109.19(18) . .
C8 P1 C20 107.76(18) . .
C14 P1 C20 112.89(18) . .
C26 P1 C8 111.35(17) . .
C26 P1 C14 107.03(17) . .
C26 P1 C20 108.68(17) . .
C2 C1 S1 118.2(3) . .
C3 C1 C2 120.7(3) 2_655 .
C3 C1 S1 121.1(3) 2_655 .
N1 C2 C1 178.4(5) . .
C1 C3 C4 121.0(3) 2_655 .
C1 C3 S2 121.0(3) 2_655 .
C4 C3 S2 117.9(3) . .
N2 C4 C3 179.2(5) . .
C6 C5 C5 120.2(2) . 2_655
O1 C5 C5 114.14(17) . 2_655
O1 C5 C6 125.6(3) . .
C5 C6 H6 120.4 . .
C7 C6 C5 119.3(4) . .
C7 C6 H6 120.4 . .
C6 C7 C7 120.5(2) . 2_655
C6 C7 H7 119.7 . .
C7 C7 H7 119.7 2_655 .
C5 O1 Mo1 118.0(2) . .
C1 S1 Mo1 107.05(12) . .
C3 S2 Mo1 107.65(13) . .
O1 Mo1 O1 75.68(13) . 2_655
O1 Mo1 S1 145.71(7) . .
O1 Mo1 S1 145.71(7) 2_655 2_655
O1 Mo1 S1 86.97(7) . 2_655
O1 Mo1 S1 86.97(7) 2_655 .
O1 Mo1 S2 123.09(8) . .
O1 Mo1 S2 82.42(7) . 2_655
O1 Mo1 S2 82.42(7) 2_655 .
O1 Mo1 S2 123.09(8) 2_655 2_655
S1 Mo1 S1 121.37(5) . 2_655
S2 Mo1 S1 82.79(3) . 2_655
S2 Mo1 S1 82.46(3) 2_655 2_655
S2 Mo1 S1 82.46(3) . .
S2 Mo1 S1 82.79(3) 2_655 .
S2 Mo1 S2 149.61(5) . 2_655

loop_
_geom_bond_atom_site_label_1
_geom_bond_atom_site_label_2
_geom_bond_distance
_geom_bond_site_symmetry_2
C8 C9 1.380(5) .
C8 C13 1.378(5) .
C8 P1 1.796(4) .
C9 H9 0.9300 .
C9 C10 1.385(5) .
C10 H10 0.9300 .
C10 C11 1.368(6) .
C11 H11 0.9300 .
C11 C12 1.364(7) .
C12 H12 0.9300 .
C12 C13 1.385(6) .
C13 H13 0.9300 .
C14 C15 1.372(5) .
C14 C19 1.386(6) .
C14 P1 1.802(4) .
C15 H15 0.9300 .
C15 C16 1.389(7) .
C16 H16 0.9300 .
C16 C17 1.349(7) .
C17 H17 0.9300 .
C17 C18 1.355(7) .
C18 H18 0.9300 .
C18 C19 1.389(6) .
C19 H19 0.9300 .
C20 C21 1.370(6) .
C20 C25 1.382(6) .
C20 P1 1.805(4) .
C21 H21 0.9300 .
C21 C22 1.384(7) .
C22 H22 0.9300 .
C22 C23 1.353(8) .
C23 H23 0.9300 .
C23 C24 1.353(8) .
C24 H24 0.9300 .
C24 C25 1.380(7) .
C25 H25 0.9300 .
C26 C27 1.392(5) .
C26 C31 1.385(5) .
C26 P1 1.781(3) .
C27 H27 0.9300 .
C27 C28 1.377(5) .
C28 H28 0.9300 .
C28 C29 1.368(5) .
C29 H29 0.9300 .
C29 C30 1.366(5) .
C30 H30 0.9300 .
C30 C31 1.375(5) .
C31 H31 0.9300 .
C1 C2 1.439(5) .
C1 C3 1.353(5) 2_655
C1 S1 1.743(4) .
C2 N1 1.130(5) .
C3 C1 1.353(5) 2_655
C3 C4 1.431(6) .
C3 S2 1.726(4) .
C4 N2 1.140(5) .
C5 C5 1.389(7) 2_655
C5 C6 1.382(5) .
C5 O1 1.337(4) .
C6 H6 0.9300 .
C6 C7 1.376(5) .
C7 C7 1.383(9) 2_655
C7 H7 0.9300 .
O1 Mo1 2.024(2) .
S1 Mo1 2.3765(9) .
S2 Mo1 2.3753(10) .
Mo1 O1 2.024(2) 2_655
Mo1 S1 2.3765(9) 2_655
Mo1 S2 2.3753(10) 2_655

loop_
_geom_torsion_atom_site_label_1
_geom_torsion_atom_site_label_2
_geom_torsion_atom_site_label_3
_geom_torsion_atom_site_label_4
_geom_torsion
_geom_torsion_site_symmetry_1
_geom_torsion_site_symmetry_4
C8 C9 C10 C11 1.4(6) . .
C9 C8 C13 C12 -1.3(6) . .
C9 C8 P1 C14 103.1(3) . .
C9 C8 P1 C20 -134.0(3) . .
C9 C8 P1 C26 -14.9(4) . .
C9 C10 C11 C12 -1.7(7) . .
C10 C11 C12 C13 0.6(7) . .
C11 C12 C13 C8 0.9(7) . .
C13 C8 C9 C10 0.1(6) . .
C13 C8 P1 C14 -75.3(4) . .
C13 C8 P1 C20 47.6(4) . .
C13 C8 P1 C26 166.7(3) . .
C14 C15 C16 C17 0.7(8) . .
C15 C14 C19 C18 0.7(6) . .
C15 C14 P1 C8 9.5(4) . .
C15 C14 P1 C20 -110.3(4) . .
C15 C14 P1 C26 130.1(4) . .
C15 C16 C17 C18 0.2(9) . .
C16 C17 C18 C19 -0.6(8) . .
C17 C18 C19 C14 0.2(7) . .
C19 C14 C15 C16 -1.1(7) . .
C19 C14 P1 C8 -166.0(3) . .
C19 C14 P1 C20 74.1(4) . .
C19 C14 P1 C26 -45.4(4) . .
C20 C21 C22 C23 -0.2(8) . .
C21 C20 C25 C24 0.2(7) . .
C21 C20 P1 C8 -151.6(3) . .
C21 C20 P1 C14 -31.0(4) . .
C21 C20 P1 C26 87.6(4) . .
C21 C22 C23 C24 1.9(9) . .
C22 C23 C24 C25 -2.7(9) . .
C23 C24 C25 C20 1.6(9) . .
C25 C20 C21 C22 -0.9(7) . .
C25 C20 P1 C8 35.8(4) . .
C25 C20 P1 C14 156.4(3) . .
C25 C20 P1 C26 -85.0(4) . .
C26 C27 C28 C29 1.1(6) . .
C27 C26 C31 C30 0.0(5) . .
C27 C26 P1 C8 89.0(3) . .
C27 C26 P1 C14 -30.3(3) . .
C27 C26 P1 C20 -152.5(3) . .
C27 C28 C29 C30 0.4(6) . .
C28 C29 C30 C31 -1.6(6) . .
C29 C30 C31 C26 1.4(6) . .
C31 C26 C27 C28 -1.3(5) . .
C31 C26 P1 C8 -92.6(3) . .
C31 C26 P1 C14 148.2(3) . .
C31 C26 P1 C20 26.0(3) . .
P1 C8 C9 C10 -178.3(3) . .
P1 C8 C13 C12 177.2(3) . .
P1 C14 C15 C16 -176.6(4) . .
P1 C14 C19 C18 176.3(3) . .
P1 C20 C21 C22 -173.5(4) . .
P1 C20 C25 C24 172.9(4) . .
P1 C26 C27 C28 177.2(3) . .
P1 C26 C31 C30 -178.4(3) . .
C1 C3 S2 Mo1 -4.8(3) 2_655 .
C2 C1 S1 Mo1 -176.6(2) . .
C3 C1 S1 Mo1 4.8(3) 2_655 .
C4 C3 S2 Mo1 179.1(2) . .
C5 C5 C6 C7 0.5(6) 2_655 .
C5 C5 O1 Mo1 0.0(5) 2_655 .
C5 C6 C7 C7 0.3(8) . 2_655
C6 C5 O1 Mo1 -179.5(3) . .
O1 C5 C6 C7 -180.0(4) . .
